data_4513083
loop_
_publ_author_name
'Belitzky, A.'
'Weissbuch, I.'
'Posner-Diskin, Y.'
'Lahav, M.'
'Lubomirsky, I.'

_publ_section_title
;
 Design of Pyroelectric Mixed Crystals Having a Varying Degree of
 Polarity: Thel-Asparagine&#x00B7;H2O/l-Aspartic Acid System
;
_journal_issue 5
_journal_name_full 'Crystal Growth &amp; Design'
_journal_page_first 2445
_journal_paper_doi 10.1021/acs.cgd.5b00230
_journal_volume 15
_journal_year 2015
_chemical_absolute_configuration rm
_chemical_formula_moiety 'C4 H7.83 N1.83 O3.17, H2 O'
_chemical_formula_sum 'C4 H9.83 N1.83 O4.17'
_chemical_formula_weight 150.30
_chemical_name_systematic
; 
 ? 
;
_space_group_IT_number 19
_symmetry_cell_setting orthorhombic
_symmetry_space_group_name_Hall 'P 2ac 2ab'
_symmetry_space_group_name_H-M 'P 21 21 21'
_atom_sites_solution_hydrogens geom
_atom_sites_solution_primary direct
_atom_sites_solution_secondary difmap
_audit_creation_method SHELXL-97
_cell_angle_alpha 90.00
_cell_angle_beta 90.00
_cell_angle_gamma 90.00
_cell_formula_units_Z 4
_cell_length_a 5.5668(9)
_cell_length_b 9.7862(17)
_cell_length_c 11.706(2)
_cell_measurement_reflns_used 59987
_cell_measurement_temperature 100(2)
_cell_measurement_theta_max 40.27
_cell_measurement_theta_min 1.74
_cell_volume 637.72(19)
_computing_cell_refinement 'APEX 2'
_computing_data_collection 'Collect package Bruker'
_computing_data_reduction 'APEX 2'
_computing_structure_refinement 'SHELXL-97 (Sheldrick, 1997)'
_computing_structure_solution 'SHELXS-97 (Sheldrick, 1990)'
_diffrn_ambient_temperature 100(2)
_diffrn_measured_fraction_theta_full 0.992
_diffrn_measured_fraction_theta_max 0.992
_diffrn_measurement_device_type 'Bruker APEX-II KappaCCD'
_diffrn_measurement_method 'phi and omega scans'
_diffrn_radiation_monochromator graphite
_diffrn_radiation_source 'fine-focus sealed tube'
_diffrn_radiation_type MoK\a
_diffrn_radiation_wavelength 0.71073
_diffrn_reflns_av_R_equivalents 0.0550
_diffrn_reflns_av_sigmaI/netI 0.0182
_diffrn_reflns_limit_h_max 10
_diffrn_reflns_limit_h_min -10
_diffrn_reflns_limit_k_max 17
_diffrn_reflns_limit_k_min -17
_diffrn_reflns_limit_l_max 21
_diffrn_reflns_limit_l_min -21
_diffrn_reflns_number 59710
_diffrn_reflns_theta_full 40.39
_diffrn_reflns_theta_max 40.39
_diffrn_reflns_theta_min 2.71
_exptl_absorpt_coefficient_mu 0.140
_exptl_absorpt_correction_T_max 0.9725
_exptl_absorpt_correction_T_min 0.9461
_exptl_absorpt_correction_type multi-scan
_exptl_absorpt_process_details 'Bruker APEX2'
_exptl_crystal_colour colorless
_exptl_crystal_density_diffrn 1.566
_exptl_crystal_density_method 'not measured'
_exptl_crystal_description chunk
_exptl_crystal_F_000 320
_exptl_crystal_size_max 0.40
_exptl_crystal_size_mid 0.20
_exptl_crystal_size_min 0.20
_refine_diff_density_max 0.391
_refine_diff_density_min -0.213
_refine_diff_density_rms 0.049
_refine_ls_abs_structure_details 'Flack H D (1983), Acta Cryst. A39, 876-881'
_refine_ls_abs_structure_Flack 0.1(4)
_refine_ls_extinction_method none
_refine_ls_goodness_of_fit_ref 1.101
_refine_ls_hydrogen_treatment refxyz
_refine_ls_matrix_type full
_refine_ls_number_parameters 110
_refine_ls_number_reflns 4016
_refine_ls_number_restraints 6
_refine_ls_restrained_S_all 1.109
_refine_ls_R_factor_all 0.0284
_refine_ls_R_factor_gt 0.0268
_refine_ls_shift/su_max 0.001
_refine_ls_shift/su_mean 0.000
_refine_ls_structure_factor_coef Fsqd
_refine_ls_weighting_details 'calc w=1/[\s^2^(Fo^2^)+(0.0386P)^2^+0.0402P] where P=(Fo^2^+2Fc^2^)/3'
_refine_ls_weighting_scheme calc
_refine_ls_wR_factor_gt 0.0702
_refine_ls_wR_factor_ref 0.0711
_reflns_number_gt 3865
_reflns_number_total 4016
_reflns_threshold_expression >2sigma(I)
_cod_data_source_file cg5b00230_si_002.cif
_cod_data_source_block newa
_cod_depositor_comments
;
The following automatic conversions were performed:

'_symmetry_cell_setting' value 'Orthorhombic' changed to
'orthorhombic' according to
/usr/data/users/saulius/crontab/automatic-downloads/current/ACS/lib/dictionaries/cif_core.dic
dictionary named 'cif_core.dic' version 2.4.2 from 2011-04-26.

Automatic conversion script
Id: cif_fix_values 3271 2015-04-21 07:52:19Z andrius 
;
_cod_original_cell_volume 637.71(19)
_cod_original_sg_symbol_Hall P2ac2ab
_cod_original_sg_symbol_H-M P2(1)2(1)2(1)
_cod_database_code 4513083

loop_
_symmetry_equiv_pos_as_xyz
'x, y, z'
'x+1/2, -y+1/2, -z'
'-x, y+1/2, -z+1/2'
'-x+1/2, -y, z+1/2'

loop_
_atom_site_label
_atom_site_type_symbol
_atom_site_fract_x
_atom_site_fract_y
_atom_site_fract_z
_atom_site_U_iso_or_equiv
_atom_site_adp_type
_atom_site_occupancy
_atom_site_symmetry_multiplicity
_atom_site_calc_flag
_atom_site_refinement_flags
_atom_site_disorder_assembly
_atom_site_disorder_group
O1 O 0.00253(8) 0.54573(4) 1.00195(4) 0.01407(7) Uani 1 1 d . . .
O2 O 0.11507(8) 0.32591(4) 1.00549(4) 0.01368(7) Uani 1 1 d . . .
C1 C 0.12197(9) 0.44413(5) 0.96603(4) 0.01002(7) Uani 1 1 d . . .
N1 N 0.41302(8) 0.34444(4) 0.82870(4) 0.01116(7) Uani 1 1 d . . .
H1A H 0.5569 0.3626 0.7951 0.017 Uiso 1 1 calc R . .
H1B H 0.3127 0.3052 0.7768 0.017 Uiso 1 1 calc R . .
H1C H 0.4354 0.2863 0.8884 0.017 Uiso 1 1 calc R . .
C2 C 0.30482(9) 0.47430(5) 0.87102(4) 0.00985(7) Uani 1 1 d . B .
H2 H 0.4376 0.5285 0.9065 0.012 Uiso 1 1 calc R . .
C3 C 0.20629(9) 0.55910(5) 0.77285(4) 0.01146(7) Uani 1 1 d D . .
H3D H 0.1715 0.6524 0.8010 0.014 Uiso 1 1 calc R A 1
H3E H 0.3313 0.5667 0.7130 0.014 Uiso 1 1 calc R A 1
C4 C -0.0172(3) 0.50123(14) 0.72047(14) 0.00921(15) Uani 0.834(9) 1 d P B 1
O3 O -0.1105(2) 0.39586(15) 0.76330(14) 0.01226(14) Uani 0.834(9) 1 d P B 1
N2 N -0.1075(2) 0.56659(16) 0.63128(12) 0.01207(14) Uani 0.834(9) 1 d P B 1
H2A H -0.2398 0.5367 0.5986 0.014 Uiso 0.834(9) 1 calc PR B 1
H2B H -0.0351 0.6399 0.6046 0.014 Uiso 0.834(9) 1 calc PR B 1
C4A C -0.0309(16) 0.4850(8) 0.7214(8) 0.008 Uiso 0.166(9) 1 d PD B 2
O3A O -0.1352(14) 0.3909(9) 0.7547(7) 0.011 Uiso 0.166(9) 1 d PD B 2
O4 O -0.1040(12) 0.5480(6) 0.6209(5) 0.011 Uiso 0.166(9) 1 d PD B 2
H4 H -0.0529 0.5033 0.5646 0.017 Uiso 0.166(9) 1 calc PR B 2
O5 O 0.80012(9) 0.27152(5) 0.38578(4) 0.01681(8) Uani 1 1 d D . .
H5A H 0.834(2) 0.2055(9) 0.4275(9) 0.025 Uiso 1 1 d D . .
H5B H 0.704(2) 0.3192(12) 0.4218(11) 0.025 Uiso 1 1 d D . .

loop_
_atom_site_aniso_label
_atom_site_aniso_U_11
_atom_site_aniso_U_22
_atom_site_aniso_U_33
_atom_site_aniso_U_23
_atom_site_aniso_U_13
_atom_site_aniso_U_12
O1 0.01592(15) 0.01232(14) 0.01396(15) -0.00150(12) 0.00295(13) 0.00137(12)
O2 0.01514(15) 0.01218(14) 0.01373(14) 0.00434(12) 0.00257(13) 0.00014(12)
C1 0.01012(15) 0.01108(15) 0.00886(14) 0.00028(13) -0.00005(13) -0.00096(13)
N1 0.01182(15) 0.01089(15) 0.01077(14) 0.00084(12) 0.00006(13) 0.00124(12)
C2 0.00996(16) 0.00921(15) 0.01038(16) 0.00052(12) 0.00053(13) -0.00097(12)
C3 0.01204(17) 0.01007(16) 0.01227(16) 0.00286(13) 0.00117(14) -0.00085(14)
C4 0.0098(3) 0.0074(4) 0.01047(18) 0.0021(3) 0.0019(2) 0.0006(3)
O3 0.0108(3) 0.0118(2) 0.0142(3) 0.0033(2) -0.0021(2) -0.0032(2)
N2 0.0140(2) 0.0112(4) 0.0109(3) 0.0020(2) -0.0019(2) 0.0011(3)
O5 0.01909(19) 0.01706(17) 0.01428(16) 0.00117(13) 0.00091(14) 0.00341(14)

loop_
_atom_type_symbol
_atom_type_description
_atom_type_scat_dispersion_real
_atom_type_scat_dispersion_imag
_atom_type_scat_source
C C 0.0033 0.0016 'International Tables Vol C Tables 4.2.6.8 and 6.1.1.4'
H H 0.0000 0.0000 'International Tables Vol C Tables 4.2.6.8 and 6.1.1.4'
N N 0.0061 0.0033 'International Tables Vol C Tables 4.2.6.8 and 6.1.1.4'
O O 0.0106 0.0060 'International Tables Vol C Tables 4.2.6.8 and 6.1.1.4'

loop_
_geom_angle_atom_site_label_1
_geom_angle_atom_site_label_2
_geom_angle_atom_site_label_3
_geom_angle
O2 C1 O1 126.07(5)
O2 C1 C2 117.85(4)
O1 C1 C2 115.91(4)
C2 N1 H1A 109.5
C2 N1 H1B 109.5
H1A N1 H1B 109.5
C2 N1 H1C 109.5
H1A N1 H1C 109.5
H1B N1 H1C 109.5
N1 C2 C3 111.09(4)
N1 C2 C1 110.15(4)
C3 C2 C1 114.40(4)
N1 C2 H2 106.9
C3 C2 H2 106.9
C1 C2 H2 106.9
C4 C3 C2 113.75(6)
C2 C3 C4A 109.3(3)
C4 C3 H3D 108.8
C2 C3 H3D 108.8
C4A C3 H3D 112.1
C4 C3 H3E 108.8
C2 C3 H3E 108.8
C4A C3 H3E 110.1
H3D C3 H3E 107.7
O3 C4 N2 123.60(12)
O3 C4 C3 119.30(13)
N2 C4 C3 117.10(9)
C4 N2 H2A 120.0
C4 N2 H2B 120.0
H2A N2 H2B 120.0
O3A C4A O4 119.5(8)
O3A C4A C3 129.8(8)
O4 C4A C3 110.7(5)
C4A O4 H4 109.5
H5A O5 H5B 106.7(11)

loop_
_geom_bond_atom_site_label_1
_geom_bond_atom_site_label_2
_geom_bond_distance
O1 C1 1.2679(6)
O2 C1 1.2464(6)
C1 C2 1.5362(7)
N1 C2 1.4910(7)
N1 H1A 0.9100
N1 H1B 0.9100
N1 H1C 0.9100
C2 C3 1.5199(7)
C2 H2 1.0000
C3 C4 1.4981(17)
C3 C4A 1.623(8)
C3 H3D 0.9900
C3 H3E 0.9900
C4 O3 1.2588(18)
C4 N2 1.3235(18)
N2 H2A 0.8800
N2 H2B 0.8800
C4A O3A 1.156(10)
C4A O4 1.390(10)
O4 H4 0.8400
O5 H5A 0.832(6)
O5 H5B 0.826(12)
